data_7716321
loop_
_publ_author_name
'Kim, Dongwon'
'Kim, Gyeongmin'
'Kim, Gyeongwoo'
'Park, Junmyeong'
'Han, Jihun'
'Hossain, Mohammad Mozammal'
'Jung, Ok-Sang'
'Lee, Young-A'

_publ_section_title
;
 M(II) effect on encapsulation of guests into a series of
 M<sub>3</sub>L<sub>2</sub> chiral cages: enantio-recognition.
;
_journal_issue 25
_journal_name_full 'Dalton transactions (Cambridge, England : 2003)'
_journal_page_first 10704
_journal_page_last 10711
_journal_paper_doi 10.1039/d4dt01198h
_journal_volume 53
_journal_year 2024
_chemical_formula_moiety 'C111 H104 N12 Ni3 O31, 6(ClO4), 6(C4H10O)'
_chemical_formula_sum 'C135 H174 Cl6 N12 Ni3 O61'
_chemical_formula_weight 3329.68
_space_group_crystal_system orthorhombic
_space_group_IT_number 18
_space_group_name_Hall 'P 2 2ab'
_space_group_name_H-M_alt 'P 21 21 2'
_atom_sites_solution_hydrogens geom
_atom_sites_solution_primary dual
_audit_creation_method SHELXL-2019/2
_audit_update_record
;
2024-03-02 deposited with the CCDC.	2024-06-05 downloaded from the CCDC.
;
_cell_angle_alpha 90
_cell_angle_beta 90
_cell_angle_gamma 90
_cell_formula_units_Z 2
_cell_length_a 23.205(5)
_cell_length_b 24.806(5)
_cell_length_c 14.483(3)
_cell_measurement_reflns_used 203343
_cell_measurement_temperature 100(2)
_cell_measurement_theta_max 33.749
_cell_measurement_theta_min 0.401
_cell_volume 8337(3)
_computing_cell_refinement 'HKL3000sm (Otwinowski & Minor, 1997)'
_computing_data_collection 'PAL BL2D-SMDC Program (Shin et. al, 2016)'
_computing_data_reduction 'HKL3000sm (Otwinowski & Minor, 1997)'
_computing_structure_refinement 'SHELXL-2019/2 (Sheldrick, 2019)'
_computing_structure_solution 'SHELXT 2018/2 (Sheldrick, 2018)'
_diffrn_ambient_temperature 100(2)
_diffrn_measured_fraction_theta_full 0.998
_diffrn_measured_fraction_theta_max 0.907
_diffrn_measurement_device_type 'Rayonix MX225HS CCD area detector'
_diffrn_measurement_method 'omega scan'
_diffrn_radiation_type synchrotron
_diffrn_radiation_wavelength 0.700
_diffrn_reflns_av_R_equivalents 0.0729
_diffrn_reflns_av_unetI/netI 0.0506
_diffrn_reflns_Laue_measured_fraction_full 0.998
_diffrn_reflns_Laue_measured_fraction_max 0.907
_diffrn_reflns_limit_h_max 36
_diffrn_reflns_limit_h_min -36
_diffrn_reflns_limit_k_max 38
_diffrn_reflns_limit_k_min -38
_diffrn_reflns_limit_l_max 22
_diffrn_reflns_limit_l_min -22
_diffrn_reflns_number 103459
_diffrn_reflns_point_group_measured_fraction_full 0.999
_diffrn_reflns_point_group_measured_fraction_max 0.900
_diffrn_reflns_theta_full 24.835
_diffrn_reflns_theta_max 33.691
_diffrn_reflns_theta_min 1.385
_diffrn_source 'PLSII 2D bending magnet'
_exptl_absorpt_coefficient_mu 0.496
_exptl_absorpt_correction_T_max 1.000
_exptl_absorpt_correction_T_min 0.916
_exptl_absorpt_correction_type empirical
_exptl_absorpt_process_details 'HKL3000sm Scalepack(Otwinowski et.al,2003)'
_exptl_crystal_colour 'pale green'
_exptl_crystal_density_diffrn 1.326
_exptl_crystal_description block
_exptl_crystal_F_000 3484
_exptl_crystal_size_max 0.230
_exptl_crystal_size_mid 0.210
_exptl_crystal_size_min 0.180
_refine_diff_density_max 0.976
_refine_diff_density_min -1.256
_refine_diff_density_rms 0.092
_refine_ls_abs_structure_details
;
 Flack x determined using 8882 quotients [(I+)-(I-)]/[(I+)+(I-)]
 (Parsons, Flack and Wagner, Acta Cryst. B69 (2013) 249-259).
;
_refine_ls_abs_structure_Flack 0.030(3)
_refine_ls_extinction_method none
_refine_ls_goodness_of_fit_ref 1.093
_refine_ls_hydrogen_treatment constr
_refine_ls_matrix_type full
_refine_ls_number_parameters 894
_refine_ls_number_reflns 31296
_refine_ls_number_restraints 877
_refine_ls_restrained_S_all 1.112
_refine_ls_R_factor_all 0.0901
_refine_ls_R_factor_gt 0.0767
_refine_ls_shift/su_max 0.001
_refine_ls_shift/su_mean 0.000
_refine_ls_structure_factor_coef Fsqd
_refine_ls_weighting_details 'w=1/[\s^2^(Fo^2^)+(0.1663P)^2^+0.1316P] where P=(Fo^2^+2Fc^2^)/3'
_refine_ls_weighting_scheme calc
_refine_ls_wR_factor_gt 0.2404
_refine_ls_wR_factor_ref 0.2580
_reflns_Friedel_coverage 0.854
_reflns_Friedel_fraction_full 1.000
_reflns_Friedel_fraction_max 0.892
_reflns_number_gt 23915
_reflns_number_total 31296
_reflns_threshold_expression 'I > 2\s(I)'
_cod_data_source_file d4dt01198h2.cif
_cod_data_source_block sr-Ni3L2_S-BuOH
_cod_depositor_comments 'Adding full bibliography for 7716315--7716324.cif.'
_cod_database_code 7716321
_shelx_shelxl_version_number 2019/2
_shelx_space_group_comment
;
The symmetry employed for this shelxl refinement is uniquely defined
by the following loop, which should always be used as a source of
symmetry information in preference to the above space-group names.
They are only intended as comments.
;
_shelx_estimated_absorpt_t_min 0.895
_shelx_estimated_absorpt_t_max 0.916

loop_
_space_group_symop_operation_xyz
'x, y, z'
'-x, -y, z'
'-x+1/2, y+1/2, -z'
'x+1/2, -y+1/2, -z'

loop_
_atom_site_label
_atom_site_type_symbol
_atom_site_fract_x
_atom_site_fract_y
_atom_site_fract_z
_atom_site_U_iso_or_equiv
_atom_site_adp_type
_atom_site_occupancy
_atom_site_site_symmetry_order
_atom_site_calc_flag
_atom_site_refinement_flags_posn
_atom_site_refinement_flags_adp
_atom_site_refinement_flags_occupancy
_atom_site_disorder_assembly
_atom_site_disorder_group
Ni1 Ni 0.53303(2) 0.32243(2) 0.42269(3) 0.04561(12) Uani 1 1 d . U . . .
N2 N 0.72500(16) 0.38560(12) 0.6490(2) 0.0437(6) Uani 1 1 d . U . . .
H2A H 0.740761 0.406121 0.691687 0.052 Uiso 1 1 calc R U . . .
Cl3A Cl 0.8099(2) 0.4979(2) 0.8070(4) 0.197(2) Uani 1 1 d D U . . .
O2 O 0.68291(15) 0.32060(11) 0.78627(19) 0.0490(6) Uani 1 1 d . U . . .
N1 N 0.57241(17) 0.45225(13) 0.9416(3) 0.0510(7) Uani 1 1 d . U . . .
O1 O 0.60053(16) 0.35016(14) 0.7206(2) 0.0570(7) Uani 1 1 d . U . . .
Ni2 Ni 0.500000 0.500000 0.94584(6) 0.04968(17) Uani 1 2 d S TU P . .
N3 N 0.59482(16) 0.35717(14) 0.3374(2) 0.0488(7) Uani 1 1 d . U . . .
O3 O 0.66196(15) 0.38134(10) 0.53027(19) 0.0480(6) Uani 1 1 d . U . . .
N4 N 0.69834(16) 0.57021(11) 0.3577(2) 0.0428(6) Uani 1 1 d . U . . .
H4 H 0.719886 0.541178 0.362928 0.051 Uiso 1 1 calc R U . . .
O4 O 0.57906(16) 0.52126(16) 0.2815(3) 0.0662(9) Uani 1 1 d . U . . .
N5 N 0.53211(17) 0.70809(15) 0.5073(2) 0.0506(7) Uani 1 1 d . U . . .
O5 O 0.66290(14) 0.51964(11) 0.20211(17) 0.0476(6) Uani 1 1 d . U . . .
N6 N 0.69107(19) 0.62603(12) 0.77960(19) 0.0487(8) Uani 1 1 d . U . . .
H6 H 0.705837 0.641261 0.730089 0.058 Uiso 1 1 calc R U . . .
O6 O 0.63047(15) 0.62271(11) 0.4241(2) 0.0517(6) Uani 1 1 d . U . . .
O7 O 0.55094(19) 0.66056(17) 0.7818(3) 0.0661(9) Uani 1 1 d . U . . .
O8 O 0.62668(16) 0.71763(12) 0.7968(2) 0.0524(7) Uani 1 1 d . U . . .
O9 O 0.6439(2) 0.55433(13) 0.8391(2) 0.0724(12) Uani 1 1 d . U . . .
O10 O 0.500000 0.500000 1.0907(4) 0.0632(11) Uani 1 2 d S TU P . .
O11 O 0.44780(18) 0.43432(13) 0.9480(4) 0.0737(12) Uani 1 1 d . U . . .
O12 O 0.59692(14) 0.29069(13) 0.5042(2) 0.0511(6) Uani 1 1 d . U . A 1
O13 O 0.54167(16) 0.39166(14) 0.5075(3) 0.0587(7) Uani 1 1 d . U . B 1
O14 O 0.47020(15) 0.35937(16) 0.3464(3) 0.0610(8) Uani 1 1 d . U . C 1
O15 O 0.53187(17) 0.25606(13) 0.3372(2) 0.0567(7) Uani 1 1 d . U . D 1
Cl2A Cl 0.49606(5) 0.34010(4) 0.10658(7) 0.0528(2) Uani 1 1 d . U . . .
C1B C 0.500000 0.500000 0.6943(4) 0.0432(9) Uani 1 2 d DS TU P . .
O2B O 0.500000 0.500000 0.4462(11) 0.220(11) Uani 1 2 d S T P . .
C1 C 0.6173(2) 0.46159(19) 0.9979(3) 0.0543(9) Uani 1 1 d . U . . .
H1 H 0.612787 0.487859 1.045079 0.065 Uiso 1 1 calc R U . . .
C2 C 0.6690(3) 0.4356(2) 0.9915(3) 0.0612(11) Uani 1 1 d . U . . .
H2 H 0.699272 0.443293 1.033579 0.073 Uiso 1 1 calc R U . . .
C3 C 0.6761(2) 0.39793(18) 0.9223(3) 0.0548(9) Uani 1 1 d . U . . .
H3 H 0.711750 0.379578 0.915350 0.066 Uiso 1 1 calc R U . . .
C4 C 0.6307(2) 0.38718(14) 0.8631(3) 0.0469(7) Uani 1 1 d . U . . .
C5 C 0.5797(2) 0.41543(14) 0.8735(3) 0.0491(8) Uani 1 1 d . U . . .
H5 H 0.548922 0.408834 0.831680 0.059 Uiso 1 1 calc R U . . .
C6 C 0.6354(2) 0.35092(16) 0.7820(3) 0.0481(8) Uani 1 1 d . U . . .
C7 C 0.7398(2) 0.32869(13) 0.6464(2) 0.0458(7) Uani 1 1 d . U . . .
H7 H 0.739962 0.316341 0.580649 0.055 Uiso 1 1 calc R U . . .
C8 C 0.6987(2) 0.29189(14) 0.7028(3) 0.0481(8) Uani 1 1 d . U . . .
H8 H 0.664296 0.280226 0.666337 0.058 Uiso 1 1 calc R U . . .
C9 C 0.7366(3) 0.24395(16) 0.7330(3) 0.0555(10) Uani 1 1 d . U . . .
H9A H 0.724220 0.229771 0.793732 0.067 Uiso 1 1 calc R U . . .
H9B H 0.735193 0.214480 0.686927 0.067 Uiso 1 1 calc R U . . .
C10 C 0.7951(2) 0.26803(17) 0.7383(3) 0.0544(9) Uani 1 1 d . U . . .
C11 C 0.7979(2) 0.31683(18) 0.6889(3) 0.0549(9) Uani 1 1 d . U . . .
C12 C 0.8476(2) 0.3460(3) 0.6833(4) 0.0691(13) Uani 1 1 d . U . . .
H12 H 0.848799 0.378892 0.649824 0.083 Uiso 1 1 calc R U . . .
C13 C 0.8973(3) 0.3263(3) 0.7283(5) 0.0777(16) Uani 1 1 d . U . . .
H13 H 0.932543 0.345598 0.724468 0.093 Uiso 1 1 calc R U . . .
C14 C 0.8943(3) 0.2786(2) 0.7784(4) 0.0702(14) Uani 1 1 d . U . . .
H14 H 0.927612 0.266115 0.810030 0.084 Uiso 1 1 calc R U . . .
C15 C 0.8464(3) 0.25025(19) 0.7829(3) 0.0592(11) Uani 1 1 d . U . . .
H15 H 0.845985 0.217387 0.816613 0.071 Uiso 1 1 calc R U . . .
C16 C 0.68859(16) 0.40771(12) 0.5894(2) 0.0397(6) Uani 1 1 d . U . . .
C17 C 0.6413(2) 0.33211(18) 0.3076(3) 0.0528(8) Uani 1 1 d . U . . .
H17 H 0.644935 0.294679 0.320254 0.063 Uiso 1 1 calc R U . . .
C18 C 0.6856(2) 0.35736(19) 0.2586(4) 0.0589(10) Uani 1 1 d . U . . .
H18 H 0.718571 0.337754 0.238960 0.071 Uiso 1 1 calc R U . . .
C19 C 0.6801(2) 0.41092(19) 0.2398(3) 0.0534(9) Uani 1 1 d . U . . .
H19 H 0.709992 0.429512 0.208248 0.064 Uiso 1 1 calc R U . . .
C20 C 0.63076(19) 0.43826(17) 0.2669(2) 0.0462(7) Uani 1 1 d . U . . .
C21 C 0.58953(18) 0.40953(18) 0.3150(3) 0.0493(8) Uani 1 1 d . U . . .
H21 H 0.555432 0.427843 0.333240 0.059 Uiso 1 1 calc R U . . .
C22 C 0.6196(2) 0.49673(18) 0.2517(3) 0.0502(8) Uani 1 1 d . U . . .
C23 C 0.7005(2) 0.60112(14) 0.2729(2) 0.0475(8) Uani 1 1 d . U . . .
H23 H 0.688067 0.638874 0.286641 0.057 Uiso 1 1 calc R U . . .
C24 C 0.6608(2) 0.57798(16) 0.1953(2) 0.0495(8) Uani 1 1 d . U . . .
H24 H 0.620611 0.592273 0.199023 0.059 Uiso 1 1 calc R U . . .
C25 C 0.6910(3) 0.59422(19) 0.1058(3) 0.0589(10) Uani 1 1 d . U . . .
H25A H 0.686409 0.565954 0.058138 0.071 Uiso 1 1 calc R U . . .
H25B H 0.675218 0.628549 0.081797 0.071 Uiso 1 1 calc R U . . .
C26 C 0.7525(3) 0.6004(2) 0.1324(3) 0.0616(11) Uani 1 1 d . U . . .
C27 C 0.7579(2) 0.60297(17) 0.2285(3) 0.0561(10) Uani 1 1 d . U . . .
C28 C 0.8116(3) 0.6093(3) 0.2698(5) 0.0766(16) Uani 1 1 d . U . . .
H28 H 0.814722 0.612255 0.335041 0.092 Uiso 1 1 calc R U . . .
C29 C 0.8593(4) 0.6111(5) 0.2166(7) 0.102(3) Uani 1 1 d . U . . .
H29 H 0.896376 0.612451 0.244185 0.122 Uiso 1 1 calc R U . . .
C30 C 0.8537(4) 0.6111(5) 0.1218(7) 0.110(3) Uani 1 1 d . U . . .
H30 H 0.887195 0.616229 0.085160 0.132 Uiso 1 1 calc R U . . .
C31 C 0.8014(4) 0.6041(3) 0.0780(5) 0.090(2) Uani 1 1 d . U . . .
H31 H 0.799031 0.601757 0.012610 0.108 Uiso 1 1 calc R U . . .
C32 C 0.66480(16) 0.58446(12) 0.4277(2) 0.0391(6) Uani 1 1 d . U . . .
C33 C 0.57507(19) 0.73447(18) 0.4687(3) 0.0504(8) Uani 1 1 d . U . . .
H33 H 0.573172 0.742377 0.404611 0.060 Uiso 1 1 calc R U . . .
C34 C 0.6232(2) 0.75119(19) 0.5186(3) 0.0540(9) Uani 1 1 d . U . . .
H34 H 0.653659 0.769814 0.488524 0.065 Uiso 1 1 calc R U . . .
C35 C 0.62629(19) 0.74070(18) 0.6102(3) 0.0508(8) Uani 1 1 d . U . . .
H35 H 0.658591 0.752114 0.645414 0.061 Uiso 1 1 calc R U . . .
C36 C 0.5806(2) 0.71254(16) 0.6520(3) 0.0510(8) Uani 1 1 d . U . . .
C37 C 0.53444(19) 0.69730(16) 0.5988(3) 0.0481(7) Uani 1 1 d . U . . .
H37 H 0.503286 0.678681 0.627013 0.058 Uiso 1 1 calc R U . . .
C38 C 0.5836(2) 0.69404(17) 0.7505(3) 0.0537(9) Uani 1 1 d . U . . .
C39 C 0.6933(2) 0.65446(15) 0.8678(2) 0.0487(8) Uani 1 1 d . U . . .
H39 H 0.693280 0.627142 0.918531 0.058 Uiso 1 1 calc R U . . .
C40 C 0.6426(3) 0.69399(17) 0.8841(3) 0.0564(10) Uani 1 1 d . U . . .
H40 H 0.609164 0.675776 0.914490 0.068 Uiso 1 1 calc R U . . .
C41 C 0.6680(3) 0.7391(2) 0.9453(3) 0.0691(14) Uani 1 1 d . U . . .
H41A H 0.652116 0.774776 0.927894 0.083 Uiso 1 1 calc R U . . .
H41B H 0.659798 0.732405 1.011423 0.083 Uiso 1 1 calc R U . . .
C1C C 0.8170(9) 0.4586(6) 0.4267(15) 0.233(9) Uani 1 1 d D U . . .
H1C H 0.789795 0.460008 0.480166 0.280 Uiso 1 1 calc R U . . .
O1C O 0.7800(3) 0.4823(2) 0.3594(6) 0.1027(18) Uani 1 1 d D U . . .
H1C1 H 0.764407 0.457868 0.327986 0.154 Uiso 1 1 calc R U . . .
C2C C 0.8593(8) 0.4990(10) 0.4608(18) 0.277(11) Uani 1 1 d D U . . .
H2C1 H 0.878730 0.515602 0.406979 0.332 Uiso 1 1 calc R U . . .
H2C2 H 0.889117 0.480030 0.497374 0.332 Uiso 1 1 calc R U . . .
C3C C 0.8339(13) 0.5435(11) 0.520(2) 0.315(16) Uani 1 1 d D U . . .
H3C1 H 0.791930 0.543670 0.512701 0.473 Uiso 1 1 calc R U . . .
H3C2 H 0.849554 0.578302 0.499768 0.473 Uiso 1 1 calc R U . . .
H3C3 H 0.843889 0.537250 0.584523 0.473 Uiso 1 1 calc R U . . .
C4C C 0.8210(10) 0.3981(6) 0.4184(14) 0.230(10) Uani 1 1 d D U . . .
H4C1 H 0.808407 0.386966 0.356684 0.346 Uiso 1 1 calc R U . . .
H4C2 H 0.796320 0.381210 0.465023 0.346 Uiso 1 1 calc R U . . .
H4C3 H 0.861046 0.386726 0.428073 0.346 Uiso 1 1 calc R U . . .
C42 C 0.7317(3) 0.73621(18) 0.9259(3) 0.0628(12) Uani 1 1 d . U . . .
C43 C 0.7472(3) 0.68995(17) 0.8783(3) 0.0578(11) Uani 1 1 d . U . . .
C44 C 0.8031(3) 0.6807(2) 0.8517(4) 0.0700(13) Uani 1 1 d . U . . .
H44 H 0.812551 0.648515 0.819584 0.084 Uiso 1 1 calc R U . . .
C45 C 0.8458(4) 0.7178(4) 0.8711(5) 0.089(2) Uani 1 1 d . U . . .
H45 H 0.884217 0.711450 0.851130 0.107 Uiso 1 1 calc R U . . .
C46 C 0.8322(4) 0.7649(3) 0.9205(6) 0.096(2) Uani 1 1 d . U . . .
H46 H 0.861380 0.790409 0.934689 0.115 Uiso 1 1 calc R U . . .
C47 C 0.7748(4) 0.7739(3) 0.9488(4) 0.0837(19) Uani 1 1 d . U . . .
H47 H 0.765246 0.805258 0.983097 0.100 Uiso 1 1 calc R U . . .
C48 C 0.6671(2) 0.57749(13) 0.7728(2) 0.0477(8) Uani 1 1 d . U . . .
C49 C 0.67067(18) 0.55080(12) 0.6809(2) 0.0427(7) Uani 1 1 d . U . . .
C50 C 0.66655(16) 0.57911(12) 0.5983(2) 0.0395(6) Uani 1 1 d . U . . .
H50 H 0.661340 0.617093 0.599271 0.047 Uiso 1 1 calc R U . . .
C51 C 0.67002(16) 0.55201(12) 0.5138(2) 0.0375(6) Uani 1 1 d . U . . .
C52 C 0.67647(15) 0.49585(12) 0.5130(2) 0.0362(5) Uani 1 1 d . U . . .
H52 H 0.677928 0.477029 0.455953 0.043 Uiso 1 1 calc R U . . .
C53 C 0.68072(15) 0.46768(11) 0.5954(2) 0.0364(5) Uani 1 1 d . U . . .
C54 C 0.67740(17) 0.49428(12) 0.6790(2) 0.0403(6) Uani 1 1 d . U . . .
H54 H 0.679640 0.474565 0.735117 0.048 Uiso 1 1 calc R U . . .
Cl1A Cl 0.71814(7) 0.19594(7) 0.44864(9) 0.0772(4) Uani 1 1 d . U . E 2
O1A O 0.7498(6) 0.1736(4) 0.5211(4) 0.168(4) Uani 1 1 d . U . E 2
O2A O 0.7328(4) 0.2515(3) 0.4529(8) 0.148(4) Uani 1 1 d . U . E 2
O3A O 0.6592(3) 0.1987(4) 0.4507(12) 0.202(6) Uani 1 1 d . U . E 2
O4A O 0.7429(3) 0.1792(3) 0.3682(3) 0.118(3) Uani 1 1 d . U . E 2
O5A O 0.5218(2) 0.29547(15) 0.1534(3) 0.0668(9) Uani 1 1 d . U . . .
O6A O 0.49635(19) 0.38865(15) 0.1595(2) 0.0629(8) Uani 1 1 d . U . . .
O7A O 0.4344(2) 0.3265(2) 0.0964(5) 0.0944(16) Uani 1 1 d . U . . .
O8A O 0.5153(3) 0.34591(18) 0.0163(3) 0.0894(17) Uani 1 1 d . U . . .
O9A O 0.7827(2) 0.44567(19) 0.7964(4) 0.0875(14) Uani 1 1 d D U . . .
O10A O 0.7709(7) 0.5452(5) 0.8004(19) 0.411(14) Uani 1 1 d D U . . .
O11A O 0.8424(9) 0.5017(7) 0.8952(9) 0.351(12) Uani 1 1 d D U . . .
O12A O 0.8551(8) 0.5034(9) 0.7287(12) 0.421(15) Uani 1 1 d D U . . .
O1B O 0.500000 0.500000 0.7884(7) 0.154(4) Uani 1 2 d DS TU P . .
C2B C 0.4829(8) 0.4494(6) 0.6545(13) 0.196(8) Uani 1 1 d D U . . .
H2B1 H 0.492572 0.449027 0.588674 0.295 Uiso 1 1 calc R U . . .
H2B2 H 0.441213 0.444604 0.662028 0.295 Uiso 1 1 calc R U . . .
H2B3 H 0.503174 0.419913 0.685805 0.295 Uiso 1 1 calc R U . . .

loop_
_atom_site_aniso_label
_atom_site_aniso_U_11
_atom_site_aniso_U_22
_atom_site_aniso_U_33
_atom_site_aniso_U_23
_atom_site_aniso_U_13
_atom_site_aniso_U_12
Ni1 0.0512(2) 0.0419(2) 0.0437(2) 0.00945(18) -0.00468(19) -0.00469(18)
N2 0.0630(17) 0.0308(11) 0.0373(12) 0.0009(10) -0.0133(13) 0.0039(11)
Cl3A 0.220(4) 0.174(4) 0.197(4) 0.038(4) -0.074(4) -0.086(3)
O2 0.0714(16) 0.0335(10) 0.0422(11) 0.0050(10) -0.0071(12) 0.0074(11)
N1 0.0674(19) 0.0320(12) 0.0537(17) 0.0036(12) 0.0040(16) -0.0050(12)
O1 0.0708(18) 0.0512(16) 0.0491(14) -0.0008(13) -0.0048(14) 0.0037(14)
Ni2 0.0671(4) 0.0293(3) 0.0526(4) 0.000 0.000 -0.0024(3)
N3 0.0554(16) 0.0450(15) 0.0459(14) 0.0093(13) -0.0125(13) -0.0094(13)
O3 0.0773(18) 0.0256(9) 0.0412(11) -0.0028(9) -0.0168(12) 0.0011(10)
N4 0.0699(18) 0.0264(10) 0.0321(10) 0.0031(9) -0.0029(12) 0.0006(11)
O4 0.0651(18) 0.0577(18) 0.076(2) 0.0217(17) 0.0092(18) 0.0055(15)
N5 0.0587(16) 0.0466(16) 0.0465(15) -0.0129(13) 0.0090(15) -0.0027(14)
O5 0.0735(17) 0.0407(11) 0.0286(9) 0.0031(9) -0.0026(11) -0.0135(12)
N6 0.088(2) 0.0300(11) 0.0276(10) 0.0021(9) 0.0042(13) -0.0128(13)
O6 0.0814(18) 0.0325(10) 0.0413(11) 0.0027(10) -0.0056(13) 0.0182(12)
O7 0.083(2) 0.0600(19) 0.0553(17) 0.0032(15) 0.0042(17) -0.0244(17)
O8 0.0814(19) 0.0373(12) 0.0385(11) -0.0099(10) 0.0010(13) -0.0101(12)
O9 0.138(4) 0.0362(12) 0.0434(13) -0.0042(11) 0.0370(19) -0.0191(17)
O10 0.082(3) 0.055(2) 0.053(2) 0.000 0.000 0.002(2)
O11 0.076(2) 0.0343(12) 0.110(3) -0.0084(17) -0.034(2) -0.0056(13)
O12 0.0589(15) 0.0469(14) 0.0475(13) 0.0086(12) -0.0075(12) -0.0046(12)
O13 0.0682(19) 0.0489(15) 0.0590(17) 0.0071(14) -0.0018(15) -0.0059(13)
O14 0.0568(15) 0.0650(19) 0.0611(17) 0.0251(16) 0.0004(14) 0.0053(15)
O15 0.0730(18) 0.0433(13) 0.0539(15) 0.0054(12) 0.0018(15) -0.0070(14)
Cl2A 0.0763(6) 0.0393(4) 0.0429(4) 0.0061(3) 0.0008(4) 0.0047(4)
C1B 0.052(2) 0.0355(18) 0.042(2) 0.000 0.000 0.0025(18)
O2B 0.25(2) 0.29(3) 0.122(10) 0.000 0.000 0.14(2)
C1 0.072(2) 0.0478(19) 0.0425(16) 0.0053(15) 0.0038(18) -0.0034(18)
C2 0.080(3) 0.062(2) 0.0420(17) 0.0064(18) -0.003(2) 0.003(2)
C3 0.077(2) 0.0503(19) 0.0371(14) 0.0090(15) -0.0040(17) 0.0115(18)
C4 0.071(2) 0.0317(13) 0.0384(14) 0.0063(12) -0.0001(15) -0.0014(14)
C5 0.063(2) 0.0308(13) 0.0533(18) 0.0075(14) -0.0042(17) -0.0065(13)
C6 0.066(2) 0.0360(14) 0.0428(15) 0.0039(13) 0.0005(16) 0.0017(15)
C7 0.073(2) 0.0306(13) 0.0338(12) 0.0036(11) -0.0076(15) 0.0084(14)
C8 0.072(2) 0.0317(13) 0.0403(14) 0.0032(12) -0.0061(16) 0.0012(14)
C9 0.089(3) 0.0334(14) 0.0439(16) 0.0017(14) -0.0078(19) 0.0114(17)
C10 0.080(3) 0.0392(16) 0.0440(16) -0.0054(14) -0.0132(18) 0.0176(17)
C11 0.075(2) 0.0474(19) 0.0426(16) 0.0064(15) -0.0060(18) 0.0187(18)
C12 0.067(3) 0.070(3) 0.071(3) 0.021(3) -0.004(2) 0.015(2)
C13 0.070(3) 0.077(4) 0.087(4) 0.012(3) -0.002(3) 0.017(3)
C14 0.081(3) 0.067(3) 0.062(3) -0.004(2) -0.009(3) 0.036(3)
C15 0.087(3) 0.0452(19) 0.0452(18) 0.0027(16) -0.008(2) 0.024(2)
C16 0.0581(17) 0.0250(10) 0.0361(13) 0.0023(10) -0.0080(13) -0.0011(11)
C17 0.063(2) 0.0440(18) 0.0511(19) 0.0025(16) -0.0031(17) -0.0061(16)
C18 0.073(3) 0.0459(19) 0.058(2) 0.0084(18) 0.008(2) -0.0043(18)
C19 0.067(2) 0.0473(19) 0.0459(17) 0.0054(16) 0.0034(18) -0.0087(17)
C20 0.0580(18) 0.0458(17) 0.0347(13) 0.0028(13) -0.0042(14) -0.0119(15)
C21 0.0538(18) 0.0497(18) 0.0445(16) 0.0103(15) -0.0077(15) -0.0112(15)
C22 0.063(2) 0.0450(17) 0.0423(15) 0.0052(15) -0.0073(16) -0.0096(16)
C23 0.077(2) 0.0309(13) 0.0346(12) 0.0076(11) -0.0022(16) -0.0014(15)
C24 0.076(2) 0.0389(15) 0.0334(13) 0.0097(12) -0.0040(15) -0.0004(16)
C25 0.096(3) 0.0468(19) 0.0339(13) 0.0082(14) 0.0076(19) -0.003(2)
C26 0.085(3) 0.051(2) 0.0487(19) 0.0092(18) 0.008(2) -0.016(2)
C27 0.079(3) 0.0377(16) 0.0514(19) 0.0044(15) 0.007(2) -0.0131(17)
C28 0.088(3) 0.068(3) 0.074(3) 0.017(3) -0.006(3) -0.028(3)
C29 0.088(4) 0.119(6) 0.099(5) 0.019(5) 0.004(4) -0.028(4)
C30 0.101(5) 0.126(7) 0.102(5) 0.032(5) 0.015(5) -0.032(5)
C31 0.103(4) 0.098(5) 0.070(3) 0.030(3) 0.022(3) -0.016(4)
C32 0.0599(17) 0.0250(10) 0.0324(11) 0.0019(10) -0.0059(13) 0.0047(11)
C33 0.0565(19) 0.0501(18) 0.0447(16) -0.0066(15) 0.0069(16) 0.0038(16)
C34 0.060(2) 0.0497(19) 0.052(2) 0.0005(17) 0.0012(18) -0.0110(17)
C35 0.0564(19) 0.0468(18) 0.0493(17) -0.0031(16) -0.0020(16) -0.0048(16)
C36 0.070(2) 0.0358(15) 0.0472(17) -0.0068(14) 0.0036(17) -0.0029(15)
C37 0.0580(18) 0.0407(15) 0.0455(16) -0.0101(14) 0.0042(16) -0.0042(14)
C38 0.068(2) 0.0402(16) 0.0525(19) -0.0126(15) 0.0112(19) -0.0060(16)
C39 0.087(3) 0.0345(14) 0.0243(10) -0.0006(10) -0.0011(15) -0.0061(16)
C40 0.096(3) 0.0419(17) 0.0308(13) -0.0074(13) 0.0010(17) -0.0091(19)
C41 0.117(4) 0.048(2) 0.0427(18) -0.0131(17) -0.002(2) -0.009(2)
C1C 0.196(14) 0.244(17) 0.260(19) 0.001(15) -0.077(14) 0.117(13)
O1C 0.092(3) 0.066(3) 0.150(5) 0.002(3) -0.018(4) 0.021(2)
C2C 0.29(2) 0.30(2) 0.24(2) -0.038(19) -0.125(17) 0.059(18)
C3C 0.30(3) 0.37(4) 0.27(3) -0.05(3) -0.03(3) 0.05(3)
C4C 0.29(2) 0.189(13) 0.213(17) 0.086(13) -0.081(16) 0.104(15)
C42 0.109(4) 0.0396(16) 0.0397(16) -0.0003(15) -0.015(2) -0.012(2)
C43 0.097(3) 0.0427(17) 0.0336(14) 0.0042(14) -0.0184(18) -0.010(2)
C44 0.095(4) 0.060(3) 0.055(2) -0.002(2) -0.017(3) -0.009(3)
C45 0.102(4) 0.093(5) 0.073(3) 0.009(3) -0.030(4) -0.026(4)
C46 0.124(6) 0.081(4) 0.084(4) 0.003(4) -0.033(4) -0.042(4)
C47 0.131(5) 0.056(3) 0.063(3) -0.012(2) -0.026(3) -0.024(3)
C48 0.082(3) 0.0274(12) 0.0336(13) -0.0002(11) 0.0118(16) -0.0104(14)
C49 0.069(2) 0.0275(11) 0.0319(12) -0.0033(10) 0.0071(14) -0.0105(13)
C50 0.0592(17) 0.0260(11) 0.0335(12) -0.0001(10) 0.0048(13) -0.0037(11)
C51 0.0526(16) 0.0278(11) 0.0321(11) -0.0029(10) -0.0010(12) -0.0004(11)
C52 0.0521(15) 0.0264(10) 0.0301(10) -0.0011(10) -0.0049(11) 0.0040(11)
C53 0.0513(14) 0.0219(9) 0.0360(12) 0.0005(9) -0.0038(12) 0.0008(10)
C54 0.0610(18) 0.0264(11) 0.0334(12) 0.0021(10) -0.0020(13) -0.0059(12)
Cl1A 0.0899(9) 0.0846(9) 0.0571(6) 0.0001(6) 0.0142(6) 0.0408(7)
O1A 0.270(12) 0.177(9) 0.056(3) 0.018(4) 0.003(5) 0.070(9)
O2A 0.130(5) 0.091(4) 0.223(10) -0.063(6) -0.037(6) 0.035(4)
O3A 0.090(4) 0.129(6) 0.388(18) -0.123(9) 0.045(7) 0.019(4)
O4A 0.163(6) 0.133(5) 0.058(2) -0.025(3) -0.001(3) 0.089(5)
O5A 0.091(2) 0.0496(16) 0.0600(17) 0.0120(15) 0.0007(18) 0.0131(17)
O6A 0.084(2) 0.0539(17) 0.0509(15) 0.0020(13) -0.0030(17) 0.0049(16)
O7A 0.076(2) 0.078(3) 0.130(5) 0.016(3) 0.014(3) -0.003(2)
O8A 0.159(5) 0.055(2) 0.0542(18) 0.0086(16) 0.025(3) 0.029(3)
O9A 0.102(3) 0.069(3) 0.092(3) -0.004(2) -0.035(3) -0.003(2)
O10A 0.36(2) 0.153(11) 0.72(4) -0.12(2) -0.10(3) 0.026(15)
O11A 0.54(3) 0.285(19) 0.225(13) -0.150(14) -0.131(17) -0.070(18)
O12A 0.48(3) 0.42(3) 0.36(2) 0.06(3) 0.25(2) -0.04(3)
O1B 0.211(9) 0.124(7) 0.126(6) 0.000 0.000 0.101(7)
C2B 0.176(12) 0.187(13) 0.226(14) -0.082(12) 0.063(11) -0.096(11)

loop_
_atom_type_symbol
_atom_type_description
_atom_type_scat_dispersion_real
_atom_type_scat_dispersion_imag
_atom_type_scat_source
C C 0.0033 0.0016 'International Tables Vol C Tables 4.2.6.8 and 6.1.1.4'
H H 0.0000 0.0000 'International Tables Vol C Tables 4.2.6.8 and 6.1.1.4'
N N 0.0064 0.0033 'International Tables Vol C Tables 4.2.6.8 and 6.1.1.4'
O O 0.0110 0.0060 'International Tables Vol C Tables 4.2.6.8 and 6.1.1.4'
Cl Cl 0.1472 0.1563 'International Tables Vol C Tables 4.2.6.8 and 6.1.1.4'
Ni Ni 0.3447 1.0913 'International Tables Vol C Tables 4.2.6.8 and 6.1.1.4'

loop_
_geom_angle_atom_site_label_1
_geom_angle_atom_site_label_2
_geom_angle_atom_site_label_3
_geom_angle
_geom_angle_site_symmetry_1
_geom_angle_site_symmetry_3
_geom_angle_publ_flag
O14 Ni1 O12 175.77(16) . . ?
O14 Ni1 O15 91.39(16) . . ?
O12 Ni1 O15 92.77(14) . . ?
O14 Ni1 N3 89.15(13) . . ?
O12 Ni1 N3 90.14(13) . . ?
O15 Ni1 N3 89.05(14) . . ?
O14 Ni1 N5 87.91(14) . 2_665 ?
O12 Ni1 N5 92.65(13) . 2_665 ?
O15 Ni1 N5 93.06(15) . 2_665 ?
N3 Ni1 N5 176.42(15) . 2_665 ?
O14 Ni1 O13 91.00(16) . . ?
O12 Ni1 O13 84.80(13) . . ?
O15 Ni1 O13 175.14(15) . . ?
N3 Ni1 O13 86.75(14) . . ?
N5 Ni1 O13 91.26(15) 2_665 . ?
C16 N2 C7 122.3(3) . . ?
C16 N2 H2A 118.8 . . ?
C7 N2 H2A 118.8 . . ?
O9A Cl3A O11A 111.7(7) . . ?
O9A Cl3A O10A 115.6(8) . . ?
O11A Cl3A O10A 108.3(8) . . ?
O9A Cl3A O12A 107.2(8) . . ?
O11A Cl3A O12A 106.3(8) . . ?
O10A Cl3A O12A 107.2(9) . . ?
C6 O2 C8 116.5(3) . . ?
C1 N1 C5 117.5(4) . . ?
C1 N1 Ni2 121.1(3) . . ?
C5 N1 Ni2 120.8(3) . . ?
O11 Ni2 O11 178.3(3) 2_665 . ?
O11 Ni2 N1 91.47(15) 2_665 2_665 ?
O11 Ni2 N1 88.58(14) . 2_665 ?
O11 Ni2 N1 88.57(14) 2_665 . ?
O11 Ni2 N1 91.48(15) . . ?
N1 Ni2 N1 176.5(2) 2_665 . ?
O11 Ni2 O10 89.14(15) 2_665 . ?
O11 Ni2 O10 89.14(15) . . ?
N1 Ni2 O10 91.73(11) 2_665 . ?
N1 Ni2 O10 91.73(11) . . ?
O11 Ni2 O1B 90.86(15) 2_665 . ?
O11 Ni2 O1B 90.86(15) . . ?
N1 Ni2 O1B 88.27(11) 2_665 . ?
N1 Ni2 O1B 88.27(11) . . ?
O10 Ni2 O1B 180.0 . . ?
C17 N3 C21 116.8(4) . . ?
C17 N3 Ni1 124.3(3) . . ?
C21 N3 Ni1 118.8(3) . . ?
C32 N4 C23 121.8(3) . . ?
C32 N4 H4 119.1 . . ?
C23 N4 H4 119.1 . . ?
C33 N5 C37 118.9(4) . . ?
C33 N5 Ni1 118.6(3) . 2_665 ?
C37 N5 Ni1 122.2(3) . 2_665 ?
C22 O5 C24 115.4(4) . . ?
C48 N6 C39 121.1(3) . . ?
C48 N6 H6 119.4 . . ?
C39 N6 H6 119.4 . . ?
C38 O8 C40 116.9(4) . . ?
O8A Cl2A O6A 114.6(3) . . ?
O8A Cl2A O5A 113.1(3) . . ?
O6A Cl2A O5A 113.4(2) . . ?
O8A Cl2A O7A 104.0(4) . . ?
O6A Cl2A O7A 104.5(3) . . ?
O5A Cl2A O7A 106.0(3) . . ?
O1B C1B C2B 113.6(8) . 2_665 ?
O1B C1B C2B 113.6(8) . . ?
C2B C1B C2B 132.8(17) 2_665 . ?
N1 C1 C2 124.0(4) . . ?
N1 C1 H1 118.0 . . ?
C2 C1 H1 118.0 . . ?
C1 C2 C3 118.3(5) . . ?
C1 C2 H2 120.8 . . ?
C3 C2 H2 120.8 . . ?
C2 C3 C4 119.3(5) . . ?
C2 C3 H3 120.4 . . ?
C4 C3 H3 120.4 . . ?
C5 C4 C3 119.1(4) . . ?
C5 C4 C6 117.1(4) . . ?
C3 C4 C6 123.4(4) . . ?
N1 C5 C4 121.8(4) . . ?
N1 C5 H5 119.1 . . ?
C4 C5 H5 119.1 . . ?
O1 C6 O2 125.5(4) . . ?
O1 C6 C4 123.1(4) . . ?
O2 C6 C4 111.4(4) . . ?
N2 C7 C11 112.9(3) . . ?
N2 C7 C8 114.4(3) . . ?
C11 C7 C8 102.6(3) . . ?
N2 C7 H7 108.9 . . ?
C11 C7 H7 108.9 . . ?
C8 C7 H7 108.9 . . ?
O2 C8 C9 106.7(3) . . ?
O2 C8 C7 107.8(3) . . ?
C9 C8 C7 104.6(4) . . ?
O2 C8 H8 112.4 . . ?
C9 C8 H8 112.4 . . ?
C7 C8 H8 112.4 . . ?
C10 C9 C8 103.1(3) . . ?
C10 C9 H9A 111.2 . . ?
C8 C9 H9A 111.2 . . ?
C10 C9 H9B 111.2 . . ?
C8 C9 H9B 111.2 . . ?
H9A C9 H9B 109.1 . . ?
C11 C10 C15 117.3(5) . . ?
C11 C10 C9 111.1(4) . . ?
C15 C10 C9 131.5(4) . . ?
C12 C11 C10 121.6(4) . . ?
C12 C11 C7 128.9(4) . . ?
C10 C11 C7 109.5(4) . . ?
C11 C12 C13 118.7(5) . . ?
C11 C12 H12 120.6 . . ?
C13 C12 H12 120.6 . . ?
C14 C13 C12 119.7(6) . . ?
C14 C13 H13 120.1 . . ?
C12 C13 H13 120.1 . . ?
C15 C14 C13 121.5(5) . . ?
C15 C14 H14 119.3 . . ?
C13 C14 H14 119.3 . . ?
C14 C15 C10 121.2(4) . . ?
C14 C15 H15 119.4 . . ?
C10 C15 H15 119.4 . . ?
O3 C16 N2 123.2(3) . . ?
O3 C16 C53 120.1(3) . . ?
N2 C16 C53 116.7(3) . . ?
N3 C17 C18 123.8(4) . . ?
N3 C17 H17 118.1 . . ?
C18 C17 H17 118.1 . . ?
C19 C18 C17 118.0(5) . . ?
C19 C18 H18 121.0 . . ?
C17 C18 H18 121.0 . . ?
C18 C19 C20 119.8(4) . . ?
C18 C19 H19 120.1 . . ?
C20 C19 H19 120.1 . . ?
C21 C20 C19 117.5(4) . . ?
C21 C20 C22 117.2(4) . . ?
C19 C20 C22 125.3(4) . . ?
N3 C21 C20 123.9(4) . . ?
N3 C21 H21 118.1 . . ?
C20 C21 H21 118.1 . . ?
O4 C22 O5 123.9(4) . . ?
O4 C22 C20 125.2(4) . . ?
O5 C22 C20 110.9(4) . . ?
N4 C23 C27 114.6(4) . . ?
N4 C23 C24 113.3(3) . . ?
C27 C23 C24 103.2(3) . . ?
N4 C23 H23 108.5 . . ?
C27 C23 H23 108.5 . . ?
C24 C23 H23 108.5 . . ?
O5 C24 C25 107.8(3) . . ?
O5 C24 C23 107.3(3) . . ?
C25 C24 C23 104.1(4) . . ?
O5 C24 H24 112.4 . . ?
C25 C24 H24 112.4 . . ?
C23 C24 H24 112.4 . . ?
C26 C25 C24 104.3(4) . . ?
C26 C25 H25A 110.9 . . ?
C24 C25 H25A 110.9 . . ?
C26 C25 H25B 110.9 . . ?
C24 C25 H25B 110.9 . . ?
H25A C25 H25B 108.9 . . ?
C31 C26 C27 119.3(6) . . ?
C31 C26 C25 130.3(5) . . ?
C27 C26 C25 110.4(5) . . ?
C28 C27 C26 120.9(5) . . ?
C28 C27 C23 128.5(5) . . ?
C26 C27 C23 110.5(5) . . ?
C29 C28 C27 119.5(7) . . ?
C29 C28 H28 120.3 . . ?
C27 C28 H28 120.3 . . ?
C28 C29 C30 119.5(9) . . ?
C28 C29 H29 120.3 . . ?
C30 C29 H29 120.3 . . ?
C29 C30 C31 122.7(8) . . ?
C29 C30 H30 118.6 . . ?
C31 C30 H30 118.6 . . ?
C30 C31 C26 117.8(7) . . ?
C30 C31 H31 121.1 . . ?
C26 C31 H31 121.1 . . ?
O6 C32 N4 123.3(3) . . ?
O6 C32 C51 120.1(3) . . ?
N4 C32 C51 116.6(3) . . ?
N5 C33 C34 122.3(4) . . ?
N5 C33 H33 118.8 . . ?
C34 C33 H33 118.8 . . ?
C35 C34 C33 119.5(4) . . ?
C35 C34 H34 120.2 . . ?
C33 C34 H34 120.2 . . ?
C34 C35 C36 118.6(4) . . ?
C34 C35 H35 120.7 . . ?
C36 C35 H35 120.7 . . ?
C37 C36 C35 118.9(4) . . ?
C37 C36 C38 119.0(4) . . ?
C35 C36 C38 121.8(4) . . ?
N5 C37 C36 121.8(4) . . ?
N5 C37 H37 119.1 . . ?
C36 C37 H37 119.1 . . ?
O7 C38 O8 125.3(5) . . ?
O7 C38 C36 122.5(4) . . ?
O8 C38 C36 112.1(4) . . ?
N6 C39 C43 113.2(4) . . ?
N6 C39 C40 114.4(4) . . ?
C43 C39 C40 103.9(3) . . ?
N6 C39 H39 108.4 . . ?
C43 C39 H39 108.4 . . ?
C40 C39 H39 108.4 . . ?
O8 C40 C41 107.8(4) . . ?
O8 C40 C39 108.5(3) . . ?
C41 C40 C39 104.9(5) . . ?
O8 C40 H40 111.8 . . ?
C41 C40 H40 111.8 . . ?
C39 C40 H40 111.8 . . ?
C42 C41 C40 103.4(4) . . ?
C42 C41 H41A 111.1 . . ?
C40 C41 H41A 111.1 . . ?
C42 C41 H41B 111.1 . . ?
C40 C41 H41B 111.1 . . ?
H41A C41 H41B 109.1 . . ?
O1C C1C C2C 110.3(15) . . ?
O1C C1C C4C 113.2(11) . . ?
C2C C1C C4C 131.0(15) . . ?
O1C C1C H1C 97.8 . . ?
C2C C1C H1C 97.8 . . ?
C4C C1C H1C 97.8 . . ?
C1C O1C H1C1 109.5 . . ?
C1C C2C C3C 114.9(14) . . ?
C1C C2C H2C1 108.5 . . ?
C3C C2C H2C1 108.5 . . ?
C1C C2C H2C2 108.5 . . ?
C3C C2C H2C2 108.5 . . ?
H2C1 C2C H2C2 107.5 . . ?
C2C C3C H3C1 109.5 . . ?
C2C C3C H3C2 109.5 . . ?
H3C1 C3C H3C2 109.5 . . ?
C2C C3C H3C3 109.5 . . ?
H3C1 C3C H3C3 109.5 . . ?
H3C2 C3C H3C3 109.5 . . ?
C1C C4C H4C1 109.5 . . ?
C1C C4C H4C2 109.5 . . ?
H4C1 C4C H4C2 109.5 . . ?
C1C C4C H4C3 109.5 . . ?
H4C1 C4C H4C3 109.5 . . ?
H4C2 C4C H4C3 109.5 . . ?
C43 C42 C47 118.9(7) . . ?
C43 C42 C41 112.7(4) . . ?
C47 C42 C41 128.4(6) . . ?
C44 C43 C42 121.4(5) . . ?
C44 C43 C39 130.2(4) . . ?
C42 C43 C39 108.3(5) . . ?
C43 C44 C45 120.7(6) . . ?
C43 C44 H44 119.6 . . ?
C45 C44 H44 119.6 . . ?
C44 C45 C46 119.7(8) . . ?
C44 C45 H45 120.1 . . ?
C46 C45 H45 120.1 . . ?
C45 C46 C47 119.4(6) . . ?
C45 C46 H46 120.3 . . ?
C47 C46 H46 120.3 . . ?
C42 C47 C46 119.8(6) . . ?
C42 C47 H47 120.1 . . ?
C46 C47 H47 120.1 . . ?
O9 C48 N6 122.9(3) . . ?
O9 C48 C49 120.6(3) . . ?
N6 C48 C49 116.4(3) . . ?
C50 C49 C54 119.5(3) . . ?
C50 C49 C48 122.7(3) . . ?
C54 C49 C48 117.7(3) . . ?
C49 C50 C51 120.4(3) . . ?
C49 C50 H50 119.8 . . ?
C51 C50 H50 119.8 . . ?
C50 C51 C52 119.4(3) . . ?
C50 C51 C32 117.9(3) . . ?
C52 C51 C32 122.7(3) . . ?
C53 C52 C51 120.1(3) . . ?
C53 C52 H52 119.9 . . ?
C51 C52 H52 119.9 . . ?
C54 C53 C52 120.7(3) . . ?
C54 C53 C16 122.1(3) . . ?
C52 C53 C16 117.3(3) . . ?
C53 C54 C49 119.9(3) . . ?
C53 C54 H54 120.1 . . ?
C49 C54 H54 120.1 . . ?
O4A Cl1A O3A 117.1(7) . . ?
O4A Cl1A O1A 107.4(4) . . ?
O3A Cl1A O1A 121.9(9) . . ?
O4A Cl1A O2A 103.4(6) . . ?
O3A Cl1A O2A 100.9(5) . . ?
O1A Cl1A O2A 103.1(7) . . ?
C1B O1B Ni2 180.0 . . ?
C1B C2B H2B1 109.5 . . ?
C1B C2B H2B2 109.5 . . ?
H2B1 C2B H2B2 109.5 . . ?
C1B C2B H2B3 109.5 . . ?
H2B1 C2B H2B3 109.5 . . ?
H2B2 C2B H2B3 109.5 . . ?

loop_
_geom_bond_atom_site_label_1
_geom_bond_atom_site_label_2
_geom_bond_distance
_geom_bond_site_symmetry_2
_geom_bond_publ_flag
Ni1 O14 2.046(3) . ?
Ni1 O12 2.052(3) . ?
Ni1 O15 2.060(3) . ?
Ni1 N3 2.079(4) . ?
Ni1 N5 2.088(4) 2_665 ?
Ni1 O13 2.121(4) . ?
N2 C16 1.326(4) . ?
N2 C7 1.453(4) . ?
N2 H2A 0.8800 . ?
Cl3A O9A 1.451(6) . ?
Cl3A O11A 1.485(9) . ?
Cl3A O10A 1.486(10) . ?
Cl3A O12A 1.551(10) . ?
O2 C6 1.336(5) . ?
O2 C8 1.449(5) . ?
N1 C1 1.343(7) . ?
N1 C5 1.355(6) . ?
N1 Ni2 2.057(4) . ?
O1 C6 1.202(5) . ?
Ni2 O11 2.030(3) 2_665 ?
Ni2 O11 2.030(3) . ?
Ni2 O10 2.098(5) . ?
Ni2 O1B 2.280(10) . ?
N3 C17 1.318(6) . ?
N3 C21 1.345(5) . ?
O3 C16 1.243(4) . ?
N4 C32 1.326(5) . ?
N4 C23 1.449(4) . ?
N4 H4 0.8800 . ?
O4 C22 1.201(6) . ?
N5 C33 1.317(6) . ?
N5 C37 1.353(6) . ?
O5 C22 1.359(5) . ?
O5 C24 1.452(5) . ?
N6 C48 1.330(4) . ?
N6 C39 1.460(4) . ?
N6 H6 0.8800 . ?
O6 C32 1.240(4) . ?
O7 C38 1.212(6) . ?
O8 C38 1.339(6) . ?
O8 C40 1.442(5) . ?
O9 C48 1.241(4) . ?
Cl2A O8A 1.389(4) . ?
Cl2A O6A 1.428(4) . ?
Cl2A O5A 1.429(4) . ?
Cl2A O7A 1.478(5) . ?
C1B O1B 1.364(10) . ?
C1B C2B 1.438(10) 2_665 ?
C1B C2B 1.438(10) . ?
C1 C2 1.364(8) . ?
C1 H1 0.9500 . ?
C2 C3 1.381(7) . ?
C2 H2 0.9500 . ?
C3 C4 1.384(7) . ?
C3 H3 0.9500 . ?
C4 C5 1.383(6) . ?
C4 C6 1.483(6) . ?
C5 H5 0.9500 . ?
C7 C11 1.511(6) . ?
C7 C8 1.553(6) . ?
C7 H7 1.0000 . ?
C8 C9 1.542(6) . ?
C8 H8 1.0000 . ?
C9 C10 1.486(8) . ?
C9 H9A 0.9900 . ?
C9 H9B 0.9900 . ?
C10 C11 1.408(6) . ?
C10 C15 1.424(7) . ?
C11 C12 1.365(9) . ?
C12 C13 1.411(8) . ?
C12 H12 0.9500 . ?
C13 C14 1.390(9) . ?
C13 H13 0.9500 . ?
C14 C15 1.318(10) . ?
C14 H14 0.9500 . ?
C15 H15 0.9500 . ?
C16 C53 1.501(4) . ?
C17 C18 1.398(7) . ?
C17 H17 0.9500 . ?
C18 C19 1.362(6) . ?
C18 H18 0.9500 . ?
C19 C20 1.387(7) . ?
C19 H19 0.9500 . ?
C20 C21 1.381(5) . ?
C20 C22 1.490(6) . ?
C21 H21 0.9500 . ?
C23 C27 1.480(7) . ?
C23 C24 1.563(6) . ?
C23 H23 1.0000 . ?
C24 C25 1.526(6) . ?
C24 H24 1.0000 . ?
C25 C26 1.487(9) . ?
C25 H25A 0.9900 . ?
C25 H25B 0.9900 . ?
C26 C31 1.385(9) . ?
C26 C27 1.399(7) . ?
C27 C28 1.391(9) . ?
C28 C29 1.348(12) . ?
C28 H28 0.9500 . ?
C29 C30 1.379(14) . ?
C29 H29 0.9500 . ?
C30 C31 1.381(14) . ?
C30 H30 0.9500 . ?
C31 H31 0.9500 . ?
C32 C51 1.488(4) . ?
C33 C34 1.393(6) . ?
C33 H33 0.9500 . ?
C34 C35 1.353(6) . ?
C34 H34 0.9500 . ?
C35 C36 1.407(6) . ?
C35 H35 0.9500 . ?
C36 C37 1.373(6) . ?
C36 C38 1.499(6) . ?
C37 H37 0.9500 . ?
C39 C43 1.536(7) . ?
C39 C40 1.550(7) . ?
C39 H39 1.0000 . ?
C40 C41 1.545(6) . ?
C40 H40 1.0000 . ?
C41 C42 1.508(10) . ?
C41 H41A 0.9900 . ?
C41 H41B 0.9900 . ?
C1C O1C 1.424(11) . ?
C1C C2C 1.488(13) . ?
C1C C4C 1.509(12) . ?
C1C H1C 1.0000 . ?
O1C H1C1 0.8400 . ?
C2C C3C 1.513(13) . ?
C2C H2C1 0.9900 . ?
C2C H2C2 0.9900 . ?
C3C H3C1 0.9800 . ?
C3C H3C2 0.9800 . ?
C3C H3C3 0.9800 . ?
C4C H4C1 0.9800 . ?
C4C H4C2 0.9800 . ?
C4C H4C3 0.9800 . ?
C42 C43 1.385(7) . ?
C42 C47 1.407(8) . ?
C43 C44 1.374(9) . ?
C44 C45 1.379(9) . ?
C44 H44 0.9500 . ?
C45 C46 1.406(13) . ?
C45 H45 0.9500 . ?
C46 C47 1.411(14) . ?
C46 H46 0.9500 . ?
C47 H47 0.9500 . ?
C48 C49 1.490(5) . ?
C49 C50 1.390(4) . ?
C49 C54 1.411(4) . ?
C50 C51 1.399(4) . ?
C50 H50 0.9500 . ?
C51 C52 1.401(4) . ?
C52 C53 1.386(4) . ?
C52 H52 0.9500 . ?
C53 C54 1.381(4) . ?
C54 H54 0.9500 . ?
Cl1A O4A 1.364(5) . ?
Cl1A O3A 1.371(7) . ?
Cl1A O1A 1.395(8) . ?
Cl1A O2A 1.422(8) . ?
C2B H2B1 0.9800 . ?
C2B H2B2 0.9800 . ?
C2B H2B3 0.9800 . ?
